data_7020985
loop_
_publ_author_name
'Redshaw, Carl'
'Rowe, Oliver'
'Hughes, David L.'
'Fuller, Anna-Marie'
'Ibarra, Ilich A.'
'Humphrey, Simon M.'

_publ_section_title
;
 New structural motifs in lithium and zinc calix[4]arene chemistry.
;
_journal_issue 6
_journal_name_full 'Dalton transactions (Cambridge, England : 2003)'
_journal_page_first 1983
_journal_page_last 1986
_journal_paper_doi 10.1039/c2dt32986g
_journal_volume 42
_journal_year 2013
_chemical_formula_moiety 'C35 H35 N O10 Zn'
_chemical_formula_structural
;
{(C6H3OH)CH2(C6H3OCH3COOH)CH2(C6H3OH)CH2(C6H3OCH2COO)}Zn(OH)(OCHN(CH3)2)
;
_chemical_formula_sum 'C35 H35 N O10 Zn'
_chemical_formula_weight 695.01
_chemical_name_common 'Compound 3'
_space_group_IT_number 19
_symmetry_cell_setting orthorhombic
_symmetry_space_group_name_Hall 'P 2ac 2ab'
_symmetry_space_group_name_H-M 'P 21 21 21'
_atom_sites_solution_hydrogens geom
_atom_sites_solution_primary direct
_atom_sites_solution_secondary difmap
_audit_creation_method
;
CrysAlisPro, Oxford Diffraction Ltd.,
Version 1.171.34.44 (release 25-10-2010 CrysAlis171 .NET)
(compiled Oct 25 2010,18:11:34)
;
_cell_angle_alpha 90.00
_cell_angle_beta 90.00
_cell_angle_gamma 90.00
_cell_formula_units_Z 4
_cell_length_a 9.9928(5)
_cell_length_b 17.3371(11)
_cell_length_c 17.7642(9)
_cell_measurement_reflns_used 3443
_cell_measurement_temperature 140(1)
_cell_measurement_theta_max 29.0467
_cell_measurement_theta_min 3.3091
_cell_volume 3077.6(3)
_computing_cell_refinement
;
CrysAlisPro, Oxford Diffraction Ltd.,
Version 1.171.34.44 (release 25-10-2010 CrysAlis171 .NET)
(compiled Oct 25 2010,18:11:34)
;
_computing_data_collection
;
CrysAlisPro, Oxford Diffraction Ltd.,
Version 1.171.34.44 (release 25-10-2010 CrysAlis171 .NET)
(compiled Oct 25 2010,18:11:34)
;
_computing_data_reduction
;
CrysAlisPro, Oxford Diffraction Ltd.,
Version 1.171.34.44 (release 25-10-2010 CrysAlis171 .NET)
(compiled Oct 25 2010,18:11:34)
;
_computing_molecular_graphics 'ORTEP (Johnson, 1971)'
_computing_publication_material 'SHELXL-97 (Sheldrick, 1997b)'
_computing_structure_refinement 'SHELXL-97 (Sheldrick, 1997b)'
_computing_structure_solution 'SHELXS-97 (Sheldrick, 1997a)'
_diffrn_ambient_temperature 140(1)
_diffrn_detector_area_resol_mean 16.0050
_diffrn_measured_fraction_theta_full 0.996
_diffrn_measured_fraction_theta_max 0.996
_diffrn_measurement_device_type 'Oxford Diffraction Xcalibur 3/CCD'
_diffrn_measurement_method 'Thin slice \f and \w scans'
_diffrn_radiation_monochromator graphite
_diffrn_radiation_source 'Enhance (Mo) X-ray Source'
_diffrn_radiation_type Mo-K\a
_diffrn_radiation_wavelength 0.71073
_diffrn_reflns_av_R_equivalents 0.1991
_diffrn_reflns_av_sigmaI/netI 0.1461
_diffrn_reflns_limit_h_max 11
_diffrn_reflns_limit_h_min -11
_diffrn_reflns_limit_k_max 20
_diffrn_reflns_limit_k_min -20
_diffrn_reflns_limit_l_max 21
_diffrn_reflns_limit_l_min -21
_diffrn_reflns_number 40585
_diffrn_reflns_theta_full 25.00
_diffrn_reflns_theta_max 25.00
_diffrn_reflns_theta_min 3.64
_exptl_absorpt_coefficient_mu 0.862
_exptl_absorpt_correction_T_max 1.00000
_exptl_absorpt_correction_T_min 0.91681
_exptl_absorpt_correction_type multi-scan
_exptl_absorpt_process_details
;
CrysAlisPro, Oxford Diffraction Ltd.,
Version 1.171.34.44 (release 25-10-2010 CrysAlis171 .NET)
(compiled Oct 25 2010,18:11:34)
Empirical absorption correction using spherical harmonics,
implemented in SCALE3 ABSPACK scaling algorithm.
;
_exptl_crystal_colour purple
_exptl_crystal_density_diffrn 1.500
_exptl_crystal_density_method 'not measured'
_exptl_crystal_description needles
_exptl_crystal_F_000 1448
_exptl_crystal_size_max 0.17
_exptl_crystal_size_mid 0.03
_exptl_crystal_size_min 0.02
_refine_diff_density_max 0.827
_refine_diff_density_min -0.563
_refine_diff_density_rms 0.084
_refine_ls_abs_structure_details 'Flack H D (1983), Acta Cryst. A39, 876-881'
_refine_ls_abs_structure_Flack -0.04(2)
_refine_ls_extinction_method none
_refine_ls_goodness_of_fit_ref 1.019
_refine_ls_hydrogen_treatment constr
_refine_ls_matrix_type full
_refine_ls_number_parameters 427
_refine_ls_number_reflns 5399
_refine_ls_number_restraints 0
_refine_ls_restrained_S_all 1.019
_refine_ls_R_factor_all 0.1226
_refine_ls_R_factor_gt 0.0764
_refine_ls_shift/su_max 0.000
_refine_ls_shift/su_mean 0.000
_refine_ls_structure_factor_coef Fsqd
_refine_ls_weighting_details 'calc w=1/[\s^2^(Fo^2^)+(0.0353P)^2^+0.0000P] where P=(Fo^2^+2Fc^2^)/3'
_refine_ls_weighting_scheme calc
_refine_ls_wR_factor_gt 0.1134
_refine_ls_wR_factor_ref 0.1273
_reflns_number_gt 3606
_reflns_number_total 5399
_reflns_threshold_expression I>2sigma(I)
_cod_data_source_file c2dt32986g.txt
_cod_data_source_block oliverr19
_cod_depositor_comments
;
The following automatic conversions were performed:

'_symmetry_cell_setting' value 'Orthorhombic' changed to
'orthorhombic' according to
/home/saulius/struct/CIF-dictionaries/cif_core.dic dictionary named
'cif_core.dic' version 2.4.2 from 2011-04-26.

Automatic conversion script
Id: cif_fix_values 1891 2012-01-12 08:04:46Z andrius 
;
_cod_original_sg_symbol_H-M P2(1)2(1)2(1)
_cod_database_code 7020985

loop_
_symmetry_equiv_pos_as_xyz
'x, y, z'
'-x+1/2, -y, z+1/2'
'-x, y+1/2, -z+1/2'
'x+1/2, -y+1/2, -z'

loop_
_atom_site_label
_atom_site_type_symbol
_atom_site_fract_x
_atom_site_fract_y
_atom_site_fract_z
_atom_site_U_iso_or_equiv
_atom_site_adp_type
_atom_site_occupancy
_atom_site_symmetry_multiplicity
_atom_site_calc_flag
_atom_site_refinement_flags
C312 C 0.1362(6) -0.2414(4) 0.0970(4) 0.0223(16) Uani 1 1 d .
O51 O 0.5215(4) -0.2625(3) 0.1136(2) 0.0283(12) Uani 1 1 d .
H51 H 0.4868 -0.2380 0.1479 0.043 Uiso 1 1 calc R
O314 O 0.0718(4) -0.2561(3) 0.0391(2) 0.0478(15) Uani 1 1 d .
C1 C 0.2465(7) 0.0317(4) 0.1401(4) 0.0271(18) Uani 1 1 d .
C2 C 0.1120(7) 0.0447(4) 0.1592(4) 0.0281(17) Uani 1 1 d .
C3 C 0.0695(8) 0.1197(4) 0.1662(4) 0.036(2) Uani 1 1 d .
H3 H -0.0187 0.1293 0.1801 0.044 Uiso 1 1 calc R
C4 C 0.1537(9) 0.1810(4) 0.1533(4) 0.042(2) Uani 1 1 d .
H4 H 0.1237 0.2314 0.1589 0.051 Uiso 1 1 calc R
C5 C 0.2851(8) 0.1658(4) 0.1317(4) 0.0339(19) Uani 1 1 d .
H5 H 0.3418 0.2071 0.1216 0.041 Uiso 1 1 calc R
C6 C 0.3336(8) 0.0926(4) 0.1246(4) 0.0282(19) Uani 1 1 d .
C7 C 0.4762(7) 0.0783(4) 0.1018(4) 0.0291(19) Uani 1 1 d .
H7A H 0.5121 0.1245 0.0785 0.035 Uiso 1 1 calc R
H7B H 0.4787 0.0372 0.0648 0.035 Uiso 1 1 calc R
C11 C 0.5974(7) -0.0206(4) 0.1843(4) 0.0220(16) Uani 1 1 d .
C12 C 0.5627(6) 0.0564(4) 0.1682(4) 0.0229(17) Uani 1 1 d .
C13 C 0.5952(7) 0.1114(4) 0.2208(4) 0.0265(17) Uani 1 1 d .
H13 H 0.5760 0.1629 0.2106 0.032 Uiso 1 1 calc R
C14 C 0.6542(6) 0.0932(4) 0.2871(4) 0.0281(19) Uani 1 1 d .
H14 H 0.6799 0.1320 0.3204 0.034 Uiso 1 1 calc R
C15 C 0.6761(7) 0.0168(4) 0.3050(4) 0.0306(19) Uani 1 1 d .
H15 H 0.7088 0.0040 0.3524 0.037 Uiso 1 1 calc R
C16 C 0.6496(6) -0.0423(4) 0.2523(4) 0.0213(17) Uani 1 1 d .
C17 C 0.6707(7) -0.1250(4) 0.2753(4) 0.0289(19) Uani 1 1 d .
H17A H 0.6596 -0.1581 0.2318 0.035 Uiso 1 1 calc R
H17B H 0.7614 -0.1314 0.2938 0.035 Uiso 1 1 calc R
C21 C 0.4454(7) -0.1742(4) 0.3174(4) 0.0266(19) Uani 1 1 d .
C22 C 0.5742(8) -0.1486(4) 0.3353(4) 0.0263(18) Uani 1 1 d .
C23 C 0.6088(8) -0.1442(4) 0.4100(4) 0.0313(18) Uani 1 1 d .
H23 H 0.6936 -0.1268 0.4232 0.038 Uiso 1 1 calc R
C24 C 0.5184(8) -0.1654(4) 0.4664(4) 0.038(2) Uani 1 1 d .
H24 H 0.5429 -0.1624 0.5168 0.046 Uiso 1 1 calc R
C25 C 0.3944(9) -0.1906(4) 0.4467(4) 0.036(2) Uani 1 1 d .
H25 H 0.3350 -0.2048 0.4845 0.043 Uiso 1 1 calc R
C26 C 0.3534(7) -0.1957(4) 0.3724(4) 0.030(2) Uani 1 1 d .
C27 C 0.2130(7) -0.2198(4) 0.3546(4) 0.032(2) Uani 1 1 d .
H27A H 0.1770 -0.2491 0.3966 0.038 Uiso 1 1 calc R
H27B H 0.2134 -0.2531 0.3107 0.038 Uiso 1 1 calc R
C31 C 0.0994(8) -0.1258(4) 0.2678(4) 0.0262(17) Uani 1 1 d .
C32 C 0.0356(6) -0.0552(4) 0.2523(4) 0.0290(19) Uani 1 1 d .
C33 C -0.0073(7) -0.0134(4) 0.3141(4) 0.0289(19) Uani 1 1 d .
H33 H -0.0504 0.0334 0.3061 0.035 Uiso 1 1 calc R
C34 C 0.0113(7) -0.0381(5) 0.3864(4) 0.035(2) Uani 1 1 d .
H34 H -0.0198 -0.0085 0.4264 0.042 Uiso 1 1 calc R
C35 C 0.0760(7) -0.1068(4) 0.4000(4) 0.037(2) Uani 1 1 d .
H35 H 0.0873 -0.1240 0.4492 0.044 Uiso 1 1 calc R
C36 C 0.1249(7) -0.1512(4) 0.3397(4) 0.0283(18) Uani 1 1 d .
C37 C 0.0206(7) -0.0228(4) 0.1742(4) 0.033(2) Uani 1 1 d .
H37A H -0.0713 -0.0065 0.1669 0.040 Uiso 1 1 calc R
H37B H 0.0395 -0.0631 0.1378 0.040 Uiso 1 1 calc R
C41 C 0.3038(9) -0.1346(5) -0.0743(5) 0.046(2) Uani 1 1 d .
H41 H 0.3455 -0.1607 -0.1135 0.056 Uiso 1 1 calc R
C43 C 0.1418(8) -0.0380(4) -0.0412(5) 0.053(3) Uani 1 1 d .
H43A H 0.0849 -0.0027 -0.0678 0.079 Uiso 1 1 calc R
H43B H 0.2013 -0.0096 -0.0090 0.079 Uiso 1 1 calc R
H43C H 0.0880 -0.0722 -0.0113 0.079 Uiso 1 1 calc R
C44 C 0.1952(8) -0.0664(5) -0.1718(4) 0.060(3) Uani 1 1 d .
H44A H 0.1293 -0.0265 -0.1774 0.091 Uiso 1 1 calc R
H44B H 0.1642 -0.1126 -0.1960 0.091 Uiso 1 1 calc R
H44C H 0.2776 -0.0501 -0.1947 0.091 Uiso 1 1 calc R
C111 C 0.6512(8) -0.0763(4) 0.0642(4) 0.036(2) Uani 1 1 d .
H11A H 0.6956 -0.0267 0.0610 0.043 Uiso 1 1 calc R
H11B H 0.5933 -0.0809 0.0206 0.043 Uiso 1 1 calc R
C112 C 0.7557(8) -0.1381(5) 0.0594(5) 0.039(2) Uani 1 1 d .
C311 C 0.0618(7) -0.2148(4) 0.1664(4) 0.032(2) Uani 1 1 d .
H31A H -0.0161 -0.1848 0.1523 0.038 Uiso 1 1 calc R
H31B H 0.0322 -0.2590 0.1956 0.038 Uiso 1 1 calc R
O1 O 0.2839(5) -0.0436(3) 0.1358(2) 0.0328(13) Uani 1 1 d .
H1 H 0.3626 -0.0462 0.1230 0.049 Uiso 1 1 calc R
O11 O 0.5700(4) -0.0765(2) 0.1294(2) 0.0233(12) Uani 1 1 d .
O21 O 0.4157(4) -0.1787(2) 0.2416(2) 0.0257(11) Uani 1 1 d .
H21 H 0.3394 -0.1952 0.2362 0.039 Uiso 1 1 calc R
O31 O 0.1517(4) -0.1688(2) 0.2097(3) 0.0261(12) Uani 1 1 d .
O41 O 0.3347(6) -0.1530(3) -0.0129(3) 0.0489(16) Uani 1 1 d .
O113 O 0.7525(5) -0.1930(3) 0.1056(3) 0.0389(14) Uani 1 1 d .
H113 H 0.8221 -0.2179 0.1025 0.058 Uiso 1 1 calc R
O114 O 0.8373(5) -0.1345(3) 0.0060(3) 0.0374(15) Uani 1 1 d .
O313 O 0.2578(4) -0.2495(3) 0.1043(2) 0.0323(12) Uani 1 1 d .
Zn1 Zn 0.39944(7) -0.25961(4) 0.02085(4) 0.0264(2) Uani 1 1 d .
N42 N 0.2171(6) -0.0813(3) -0.0932(3) 0.0317(16) Uani 1 1 d .

loop_
_atom_site_aniso_label
_atom_site_aniso_U_11
_atom_site_aniso_U_22
_atom_site_aniso_U_33
_atom_site_aniso_U_23
_atom_site_aniso_U_13
_atom_site_aniso_U_12
C312 0.018(4) 0.023(4) 0.026(4) -0.004(4) 0.000(3) 0.003(4)
O51 0.036(3) 0.028(3) 0.021(3) -0.003(3) -0.004(2) 0.003(3)
O314 0.036(3) 0.077(4) 0.030(3) -0.025(3) -0.010(2) 0.012(3)
C1 0.037(5) 0.013(4) 0.032(5) -0.005(3) -0.008(4) 0.004(4)
C2 0.031(4) 0.030(4) 0.023(4) -0.004(3) -0.012(4) 0.010(4)
C3 0.042(5) 0.039(5) 0.027(5) -0.007(4) -0.007(4) 0.021(4)
C4 0.070(7) 0.024(5) 0.033(5) -0.003(4) -0.012(5) 0.029(5)
C5 0.044(5) 0.028(5) 0.030(5) 0.000(4) -0.006(4) 0.000(4)
C6 0.039(5) 0.022(5) 0.024(4) -0.005(4) -0.008(4) 0.011(4)
C7 0.043(5) 0.013(4) 0.031(5) 0.005(4) -0.001(4) -0.004(4)
C11 0.012(4) 0.020(4) 0.033(4) -0.002(3) 0.000(4) -0.003(4)
C12 0.026(4) 0.019(4) 0.024(4) -0.002(3) 0.003(3) 0.000(3)
C13 0.025(4) 0.015(4) 0.039(5) 0.000(3) 0.009(4) -0.001(4)
C14 0.026(4) 0.019(4) 0.039(5) -0.010(4) -0.001(4) -0.014(3)
C15 0.028(4) 0.034(5) 0.030(5) 0.001(4) -0.011(4) 0.007(4)
C16 0.011(4) 0.020(4) 0.032(5) -0.004(4) 0.000(3) -0.004(3)
C17 0.031(5) 0.033(5) 0.023(4) -0.001(4) -0.007(4) 0.002(4)
C21 0.037(5) 0.016(4) 0.027(5) 0.000(3) -0.008(4) 0.007(4)
C22 0.042(5) 0.011(4) 0.026(4) -0.003(3) -0.001(4) 0.011(4)
C23 0.039(5) 0.024(4) 0.030(5) -0.007(3) -0.014(4) 0.009(4)
C24 0.056(6) 0.036(5) 0.023(5) 0.001(4) -0.007(4) 0.004(4)
C25 0.054(5) 0.025(4) 0.030(5) 0.001(3) 0.016(5) 0.011(5)
C26 0.035(5) 0.023(4) 0.032(5) 0.005(4) 0.005(4) 0.001(3)
C27 0.039(5) 0.029(5) 0.028(5) -0.003(3) 0.018(4) -0.016(4)
C31 0.023(4) 0.027(4) 0.029(4) -0.013(3) 0.004(4) -0.011(4)
C32 0.012(4) 0.043(5) 0.032(5) -0.010(4) 0.000(3) -0.005(4)
C33 0.022(4) 0.033(5) 0.032(5) -0.011(4) -0.008(4) 0.000(4)
C34 0.027(5) 0.044(5) 0.034(5) -0.009(4) -0.002(4) -0.001(4)
C35 0.031(5) 0.047(5) 0.032(5) -0.002(4) 0.008(4) -0.006(4)
C36 0.027(5) 0.029(4) 0.029(5) -0.002(4) 0.003(4) -0.009(4)
C37 0.023(4) 0.050(6) 0.026(5) -0.005(4) 0.000(4) 0.016(4)
C41 0.052(6) 0.047(6) 0.040(6) -0.005(5) 0.001(5) -0.026(5)
C43 0.043(6) 0.046(6) 0.068(7) -0.012(5) 0.010(5) -0.002(4)
C44 0.049(6) 0.090(8) 0.043(6) 0.006(5) -0.008(5) -0.012(5)
C111 0.046(5) 0.026(5) 0.036(5) 0.001(4) 0.011(4) 0.003(4)
C112 0.035(6) 0.030(5) 0.051(6) -0.016(5) -0.011(5) 0.002(4)
C311 0.030(5) 0.025(5) 0.042(5) -0.002(4) 0.003(4) -0.006(3)
O1 0.026(3) 0.028(3) 0.045(3) 0.002(3) 0.004(3) 0.003(2)
O11 0.025(3) 0.012(2) 0.032(3) -0.003(2) 0.005(2) -0.004(2)
O21 0.020(3) 0.028(3) 0.028(3) -0.002(2) 0.004(2) -0.004(2)
O31 0.017(3) 0.033(3) 0.028(3) -0.020(2) -0.002(2) -0.005(2)
O41 0.067(4) 0.042(4) 0.038(4) 0.001(3) -0.008(4) -0.012(3)
O113 0.019(3) 0.037(4) 0.061(4) -0.020(3) -0.001(3) 0.013(3)
O114 0.033(3) 0.034(3) 0.045(4) -0.022(3) 0.018(3) -0.006(2)
O313 0.026(3) 0.037(3) 0.034(3) -0.005(3) 0.002(2) -0.001(3)
Zn1 0.0223(4) 0.0294(5) 0.0275(4) -0.0016(4) 0.0021(4) -0.0007(4)
N42 0.036(4) 0.027(4) 0.032(4) 0.006(3) -0.011(3) 0.005(3)

loop_
_atom_type_symbol
_atom_type_description
_atom_type_scat_dispersion_real
_atom_type_scat_dispersion_imag
_atom_type_scat_source
C C 0.0033 0.0016 'International Tables Vol C Tables 4.2.6.8 and 6.1.1.4'
H H 0.0000 0.0000 'International Tables Vol C Tables 4.2.6.8 and 6.1.1.4'
O O 0.0106 0.0060 'International Tables Vol C Tables 4.2.6.8 and 6.1.1.4'
Zn Zn 0.2839 1.4301 'International Tables Vol C Tables 4.2.6.8 and 6.1.1.4'
N N 0.0061 0.0033 'International Tables Vol C Tables 4.2.6.8 and 6.1.1.4'

loop_
_geom_angle_atom_site_label_1
_geom_angle_atom_site_label_2
_geom_angle_atom_site_label_3
_geom_angle
_geom_angle_site_symmetry_1
_geom_angle_site_symmetry_3
O313 C312 O314 125.2(6) . .
O313 C312 C311 115.7(6) . .
O314 C312 C311 119.0(6) . .
Zn1 O51 H51 109.5 . .
C312 O314 Zn1 147.4(4) . 4_445
O1 C1 C6 122.9(6) . .
O1 C1 C2 115.6(6) . .
C6 C1 C2 121.5(6) . .
C3 C2 C1 118.0(7) . .
C3 C2 C37 122.1(7) . .
C1 C2 C37 119.8(6) . .
C2 C3 C4 121.8(7) . .
C2 C3 H3 119.1 . .
C4 C3 H3 119.1 . .
C3 C4 C5 118.5(7) . .
C3 C4 H4 120.8 . .
C5 C4 H4 120.8 . .
C6 C5 C4 122.4(8) . .
C6 C5 H5 118.8 . .
C4 C5 H5 118.8 . .
C5 C6 C1 117.6(7) . .
C5 C6 C7 121.1(7) . .
C1 C6 C7 121.3(6) . .
C6 C7 C12 111.9(6) . .
C6 C7 H7A 109.2 . .
C12 C7 H7A 109.2 . .
C6 C7 H7B 109.2 . .
C12 C7 H7B 109.2 . .
H7A C7 H7B 107.9 . .
C16 C11 O11 119.9(6) . .
C16 C11 C12 122.3(6) . .
O11 C11 C12 117.8(6) . .
C13 C12 C11 117.5(6) . .
C13 C12 C7 119.4(6) . .
C11 C12 C7 122.5(6) . .
C14 C13 C12 122.2(7) . .
C14 C13 H13 118.9 . .
C12 C13 H13 118.9 . .
C13 C14 C15 119.5(6) . .
C13 C14 H14 120.3 . .
C15 C14 H14 120.3 . .
C14 C15 C16 121.0(7) . .
C14 C15 H15 119.5 . .
C16 C15 H15 119.5 . .
C11 C16 C15 117.2(6) . .
C11 C16 C17 123.7(6) . .
C15 C16 C17 119.0(6) . .
C22 C17 C16 111.3(6) . .
C22 C17 H17A 109.4 . .
C16 C17 H17A 109.4 . .
C22 C17 H17B 109.4 . .
C16 C17 H17B 109.4 . .
H17A C17 H17B 108.0 . .
O21 C21 C26 121.8(6) . .
O21 C21 C22 115.9(6) . .
C26 C21 C22 122.3(7) . .
C23 C22 C21 118.0(7) . .
C23 C22 C17 120.7(7) . .
C21 C22 C17 121.3(6) . .
C22 C23 C24 121.0(8) . .
C22 C23 H23 119.5 . .
C24 C23 H23 119.5 . .
C25 C24 C23 119.3(7) . .
C25 C24 H24 120.3 . .
C23 C24 H24 120.3 . .
C24 C25 C26 122.3(7) . .
C24 C25 H25 118.8 . .
C26 C25 H25 118.8 . .
C25 C26 C21 117.1(7) . .
C25 C26 C27 119.7(7) . .
C21 C26 C27 123.1(7) . .
C26 C27 C36 111.4(5) . .
C26 C27 H27A 109.4 . .
C36 C27 H27A 109.4 . .
C26 C27 H27B 109.4 . .
C36 C27 H27B 109.4 . .
H27A C27 H27B 108.0 . .
C36 C31 O31 116.9(7) . .
C36 C31 C32 123.0(6) . .
O31 C31 C32 119.7(6) . .
C33 C32 C31 116.1(7) . .
C33 C32 C37 120.4(7) . .
C31 C32 C37 123.4(6) . .
C34 C33 C32 122.7(7) . .
C34 C33 H33 118.7 . .
C32 C33 H33 118.7 . .
C33 C34 C35 120.0(7) . .
C33 C34 H34 120.0 . .
C35 C34 H34 120.0 . .
C34 C35 C36 120.2(7) . .
C34 C35 H35 119.9 . .
C36 C35 H35 119.9 . .
C31 C36 C35 117.9(7) . .
C31 C36 C27 121.7(6) . .
C35 C36 C27 120.2(7) . .
C32 C37 C2 113.1(6) . .
C32 C37 H37A 109.0 . .
C2 C37 H37A 109.0 . .
C32 C37 H37B 109.0 . .
C2 C37 H37B 109.0 . .
H37A C37 H37B 107.8 . .
O41 C41 N42 127.0(9) . .
O41 C41 H41 116.5 . .
N42 C41 H41 116.5 . .
N42 C43 H43A 109.5 . .
N42 C43 H43B 109.5 . .
H43A C43 H43B 109.5 . .
N42 C43 H43C 109.5 . .
H43A C43 H43C 109.5 . .
H43B C43 H43C 109.5 . .
N42 C44 H44A 109.5 . .
N42 C44 H44B 109.5 . .
H44A C44 H44B 109.5 . .
N42 C44 H44C 109.5 . .
H44A C44 H44C 109.5 . .
H44B C44 H44C 109.5 . .
O11 C111 C112 116.3(6) . .
O11 C111 H11A 108.2 . .
C112 C111 H11A 108.2 . .
O11 C111 H11B 108.2 . .
C112 C111 H11B 108.2 . .
H11A C111 H11B 107.4 . .
O114 C112 O113 123.3(8) . .
O114 C112 C111 117.4(8) . .
O113 C112 C111 119.1(8) . .
O31 C311 C312 107.5(5) . .
O31 C311 H31A 110.2 . .
C312 C311 H31A 110.2 . .
O31 C311 H31B 110.2 . .
C312 C311 H31B 110.2 . .
H31A C311 H31B 108.5 . .
C1 O1 H1 109.5 . .
C11 O11 C111 117.2(5) . .
C21 O21 H21 109.5 . .
C31 O31 C311 118.0(5) . .
C41 O41 Zn1 126.7(6) . .
C112 O113 H113 109.5 . .
C112 O114 Zn1 109.7(5) . 4_545
C312 O313 Zn1 127.8(4) . .
O114 Zn1 O314 105.1(2) 4_445 4_545
O114 Zn1 O41 131.44(19) 4_445 .
O314 Zn1 O41 89.6(2) 4_545 .
O114 Zn1 O51 110.8(2) 4_445 .
O314 Zn1 O51 85.43(18) 4_545 .
O41 Zn1 O51 116.4(2) . .
O114 Zn1 O313 92.1(2) 4_445 .
O314 Zn1 O313 160.78(18) 4_545 .
O41 Zn1 O313 85.2(2) . .
O51 Zn1 O313 80.36(16) . .
C41 N42 C43 124.1(7) . .
C41 N42 C44 118.5(7) . .
C43 N42 C44 117.4(7) . .

loop_
_geom_bond_atom_site_label_1
_geom_bond_atom_site_label_2
_geom_bond_distance
_geom_bond_site_symmetry_2
C312 O313 1.230(6) .
C312 O314 1.239(7) .
C312 C311 1.512(8) .
O51 Zn1 2.050(4) .
O51 H51 0.8200 .
O314 Zn1 2.043(4) 4_445
C1 O1 1.359(7) .
C1 C6 1.397(9) .
C1 C2 1.405(9) .
C2 C3 1.373(9) .
C2 C37 1.508(9) .
C3 C4 1.375(10) .
C3 H3 0.9300 .
C4 C5 1.393(10) .
C4 H4 0.9300 .
C5 C6 1.364(9) .
C5 H5 0.9300 .
C6 C7 1.502(9) .
C7 C12 1.511(9) .
C7 H7A 0.9700 .
C7 H7B 0.9700 .
C11 C16 1.369(9) .
C11 O11 1.401(7) .
C11 C12 1.408(9) .
C12 C13 1.375(8) .
C13 C14 1.354(9) .
C13 H13 0.9300 .
C14 C15 1.380(9) .
C14 H14 0.9300 .
C15 C16 1.412(9) .
C15 H15 0.9300 .
C16 C17 1.505(9) .
C17 C22 1.494(9) .
C17 H17A 0.9700 .
C17 H17B 0.9700 .
C21 O21 1.382(7) .
C21 C26 1.392(9) .
C21 C22 1.398(9) .
C22 C23 1.373(9) .
C23 C24 1.399(10) .
C23 H23 0.9300 .
C24 C25 1.359(10) .
C24 H24 0.9300 .
C25 C26 1.385(9) .
C25 H25 0.9300 .
C26 C27 1.498(9) .
C27 C36 1.504(9) .
C27 H27A 0.9700 .
C27 H27B 0.9700 .
C31 C36 1.375(9) .
C31 O31 1.377(7) .
C31 C32 1.407(9) .
C32 C33 1.383(9) .
C32 C37 1.505(9) .
C33 C34 1.366(9) .
C33 H33 0.9300 .
C34 C35 1.377(9) .
C34 H34 0.9300 .
C35 C36 1.406(9) .
C35 H35 0.9300 .
C37 H37A 0.9700 .
C37 H37B 0.9700 .
C41 O41 1.176(9) .
C41 N42 1.311(10) .
C41 H41 0.9300 .
C43 N42 1.407(8) .
C43 H43A 0.9600 .
C43 H43B 0.9600 .
C43 H43C 0.9600 .
C44 N42 1.438(8) .
C44 H44A 0.9600 .
C44 H44B 0.9600 .
C44 H44C 0.9600 .
C111 O11 1.415(7) .
C111 C112 1.499(10) .
C111 H11A 0.9700 .
C111 H11B 0.9700 .
C112 O114 1.253(9) .
C112 O113 1.257(9) .
C311 O31 1.426(7) .
C311 H31A 0.9700 .
C311 H31B 0.9700 .
O1 H1 0.8200 .
O21 H21 0.8200 .
O41 Zn1 2.049(6) .
O113 H113 0.8200 .
O114 Zn1 1.996(5) 4_545
O313 Zn1 2.057(4) .
Zn1 O114 1.996(5) 4_445
Zn1 O314 2.043(4) 4_545

loop_
_geom_hbond_atom_site_label_D
_geom_hbond_atom_site_label_H
_geom_hbond_atom_site_label_A
_geom_hbond_distance_DH
_geom_hbond_distance_HA
_geom_hbond_distance_DA
_geom_hbond_angle_DHA
O51 H51 O21 0.82 2.08 2.897(6) 174.1
O1 H1 O11 0.82 2.14 2.918(6) 158.0
O21 H21 O31 0.82 1.99 2.704(6) 145.6
O21 H21 O313 0.82 2.65 3.154(6) 120.9

loop_
_geom_torsion_atom_site_label_1
_geom_torsion_atom_site_label_2
_geom_torsion_atom_site_label_3
_geom_torsion_atom_site_label_4
_geom_torsion
_geom_torsion_site_symmetry_4
O313 C312 O314 Zn1 -161.4(6) 4_445
C311 C312 O314 Zn1 21.6(14) 4_445
O1 C1 C2 C3 178.4(6) .
C6 C1 C2 C3 -3.4(10) .
O1 C1 C2 C37 0.7(9) .
C6 C1 C2 C37 178.9(6) .
C1 C2 C3 C4 1.6(10) .
C37 C2 C3 C4 179.3(6) .
C2 C3 C4 C5 0.8(11) .
C3 C4 C5 C6 -1.6(11) .
C4 C5 C6 C1 -0.1(11) .
C4 C5 C6 C7 -179.5(7) .
O1 C1 C6 C5 -179.3(6) .
C2 C1 C6 C5 2.7(10) .
O1 C1 C6 C7 0.1(10) .
C2 C1 C6 C7 -178.0(6) .
C5 C6 C7 C12 102.6(8) .
C1 C6 C7 C12 -76.8(8) .
C16 C11 C12 C13 6.3(10) .
O11 C11 C12 C13 -177.2(6) .
C16 C11 C12 C7 -165.2(7) .
O11 C11 C12 C7 11.4(9) .
C6 C7 C12 C13 -71.4(8) .
C6 C7 C12 C11 99.9(8) .
C11 C12 C13 C14 -2.2(10) .
C7 C12 C13 C14 169.5(6) .
C12 C13 C14 C15 -3.8(11) .
C13 C14 C15 C16 6.0(11) .
O11 C11 C16 C15 179.4(6) .
C12 C11 C16 C15 -4.1(10) .
O11 C11 C16 C17 -4.9(10) .
C12 C11 C16 C17 171.6(6) .
C14 C15 C16 C11 -2.1(10) .
C14 C15 C16 C17 -178.0(6) .
C11 C16 C17 C22 -109.3(8) .
C15 C16 C17 C22 66.3(8) .
O21 C21 C22 C23 -179.1(5) .
C26 C21 C22 C23 -0.7(10) .
O21 C21 C22 C17 2.2(9) .
C26 C21 C22 C17 -179.3(6) .
C16 C17 C22 C23 -94.2(7) .
C16 C17 C22 C21 84.4(8) .
C21 C22 C23 C24 0.7(10) .
C17 C22 C23 C24 179.3(6) .
C22 C23 C24 C25 -0.2(11) .
C23 C24 C25 C26 -0.3(11) .
C24 C25 C26 C21 0.3(10) .
C24 C25 C26 C27 -176.7(6) .
O21 C21 C26 C25 178.6(6) .
C22 C21 C26 C25 0.2(10) .
O21 C21 C26 C27 -4.5(10) .
C22 C21 C26 C27 177.1(6) .
C25 C26 C27 C36 97.8(8) .
C21 C26 C27 C36 -79.1(8) .
C36 C31 C32 C33 -3.2(10) .
O31 C31 C32 C33 -176.4(6) .
C36 C31 C32 C37 173.1(7) .
O31 C31 C32 C37 -0.1(10) .
C31 C32 C33 C34 0.4(10) .
C37 C32 C33 C34 -176.0(6) .
C32 C33 C34 C35 0.6(11) .
C33 C34 C35 C36 1.0(11) .
O31 C31 C36 C35 178.1(6) .
C32 C31 C36 C35 4.7(10) .
O31 C31 C36 C27 3.8(10) .
C32 C31 C36 C27 -169.6(6) .
C34 C35 C36 C31 -3.5(10) .
C34 C35 C36 C27 170.9(6) .
C26 C27 C36 C31 96.4(8) .
C26 C27 C36 C35 -77.8(8) .
C33 C32 C37 C2 69.5(9) .
C31 C32 C37 C2 -106.6(8) .
C3 C2 C37 C32 -96.8(8) .
C1 C2 C37 C32 80.8(8) .
O11 C111 C112 O114 -173.0(6) .
O11 C111 C112 O113 11.3(10) .
O313 C312 C311 O31 29.8(9) .
O314 C312 C311 O31 -153.0(7) .
C16 C11 O11 C111 -111.1(7) .
C12 C11 O11 C111 72.2(8) .
C112 C111 O11 C11 104.2(7) .
C36 C31 O31 C311 106.7(7) .
C32 C31 O31 C311 -79.7(8) .
C312 C311 O31 C31 167.4(6) .
N42 C41 O41 Zn1 151.1(6) .
O113 C112 O114 Zn1 24.2(9) 4_545
C111 C112 O114 Zn1 -151.3(5) 4_545
O314 C312 O313 Zn1 18.4(12) .
C311 C312 O313 Zn1 -164.6(4) .
C41 O41 Zn1 O114 -41.5(8) 4_445
C41 O41 Zn1 O314 68.4(7) 4_545
C41 O41 Zn1 O51 153.2(7) .
C41 O41 Zn1 O313 -130.1(7) .
C312 O313 Zn1 O114 -71.5(6) 4_445
C312 O313 Zn1 O314 134.9(7) 4_545
C312 O313 Zn1 O41 59.9(6) .
C312 O313 Zn1 O51 177.7(7) .
O41 C41 N42 C43 -2.1(13) .
O41 C41 N42 C44 178.8(8) .
